data_4071215
loop_
_publ_author_name
'Zirngast, Michaela'
'Marschner, Christoph'
'Baumgartner, Judith'

_publ_section_title
;
 Group 4 Metallocene Complexes of Tris(trimethylsilyl)silylacetylene and
 Related Alkynes
;
_journal_issue 11
_journal_name_full Organometallics
_journal_page_first 2570
_journal_paper_doi 10.1021/om800038h
_journal_volume 27
_journal_year 2008
_chemical_formula_sum 'C26 H36 Hf2 P2'
_chemical_formula_weight 767.47
_chemical_name_systematic
;
 ?
;
_space_group_IT_number 56
_symmetry_cell_setting orthorhombic
_symmetry_space_group_name_Hall '-P 2ab 2ac'
_symmetry_space_group_name_H-M 'P c c n'
_atom_sites_solution_hydrogens geom
_atom_sites_solution_primary direct
_atom_sites_solution_secondary difmap
_audit_creation_method SHELXL-97
_cell_angle_alpha 90.00
_cell_angle_beta 90.00
_cell_angle_gamma 90.00
_cell_formula_units_Z 8
_cell_length_a 17.472(4)
_cell_length_b 22.229(4)
_cell_length_c 12.832(3)
_cell_measurement_reflns_used 4016
_cell_measurement_temperature 100(2)
_cell_measurement_theta_max 26
_cell_measurement_theta_min 2
_cell_volume 4983.8(19)
_computing_cell_refinement 'Bruker XSCANS'
_computing_data_collection 'Bruker XSCANS'
_computing_data_reduction 'Bruker SHELXTL'
_computing_molecular_graphics 'Bruker SHELXTL'
_computing_publication_material 'Bruker SHELXTL'
_computing_structure_refinement 'SHELXL-97 (Sheldrick, 1997)'
_computing_structure_solution 'SHELXS-97 (Sheldrick, 1990)'
_diffrn_ambient_temperature 100(2)
_diffrn_measured_fraction_theta_full 1.000
_diffrn_measured_fraction_theta_max 1.000
_diffrn_measurement_device_type 'SMART APEX'
_diffrn_measurement_method '\w scans'
_diffrn_radiation_monochromator graphite
_diffrn_radiation_source 'fine-focus sealed tube'
_diffrn_radiation_type MoK\a
_diffrn_radiation_wavelength 0.71073
_diffrn_reflns_av_R_equivalents 0.1016
_diffrn_reflns_av_sigmaI/netI 0.0547
_diffrn_reflns_limit_h_max 20
_diffrn_reflns_limit_h_min -20
_diffrn_reflns_limit_k_max 26
_diffrn_reflns_limit_k_min -26
_diffrn_reflns_limit_l_max 15
_diffrn_reflns_limit_l_min -15
_diffrn_reflns_number 34163
_diffrn_reflns_theta_full 25.00
_diffrn_reflns_theta_max 25.00
_diffrn_reflns_theta_min 1.48
_exptl_absorpt_coefficient_mu 8.466
_exptl_absorpt_correction_T_max 0.2574
_exptl_absorpt_correction_T_min 0.1412
_exptl_absorpt_correction_type multi-scan
_exptl_absorpt_process_details XPREP
_exptl_crystal_colour red
_exptl_crystal_density_diffrn 2.046
_exptl_crystal_density_method 'not measured'
_exptl_crystal_description plates
_exptl_crystal_F_000 2928
_exptl_crystal_size_max 0.38
_exptl_crystal_size_mid 0.30
_exptl_crystal_size_min 0.22
_refine_diff_density_max 1.913
_refine_diff_density_min -1.165
_refine_diff_density_rms 0.217
_refine_ls_extinction_method none
_refine_ls_goodness_of_fit_ref 1.126
_refine_ls_hydrogen_treatment constr
_refine_ls_matrix_type full
_refine_ls_number_parameters 277
_refine_ls_number_reflns 4394
_refine_ls_number_restraints 0
_refine_ls_restrained_S_all 1.126
_refine_ls_R_factor_all 0.0629
_refine_ls_R_factor_gt 0.0466
_refine_ls_shift/su_max 0.001
_refine_ls_shift/su_mean 0.000
_refine_ls_structure_factor_coef Fsqd
_refine_ls_weighting_details 'calc w=1/[\s^2^(Fo^2^)+(0.0325P)^2^+13.1628P] where P=(Fo^2^+2Fc^2^)/3'
_refine_ls_weighting_scheme calc
_refine_ls_wR_factor_gt 0.0831
_refine_ls_wR_factor_ref 0.0885
_reflns_number_gt 3631
_reflns_number_total 4394
_reflns_threshold_expression >2sigma(I)
_cod_data_source_file om800038h-file001.cif
_cod_data_source_block 14_526j
_cod_depositor_comments
;
The following automatic conversions were performed:

'_symmetry_cell_setting' value 'Orthorhombic' changed to
'orthorhombic' according to
/home/saulius/struct/CIF-dictionaries/cif_core.dic dictionary named
'cif_core.dic' version 2.4.1 from 2010-06-29.

Automatic conversion script
Id: cif_fix_values 1715 2011-07-08 13:25:40Z adriana 
;
_cod_original_cell_volume 4983.6(17)
_cod_original_sg_symbol_H-M Pccn
_cod_database_code 4071215

loop_
_symmetry_equiv_pos_as_xyz
'x, y, z'
'-x+1/2, -y+1/2, z'
'-x, y+1/2, -z+1/2'
'x+1/2, -y, -z+1/2'
'-x, -y, -z'
'x-1/2, y-1/2, -z'
'x, -y-1/2, z-1/2'
'-x-1/2, y, z-1/2'

loop_
_atom_site_label
_atom_site_type_symbol
_atom_site_fract_x
_atom_site_fract_y
_atom_site_fract_z
_atom_site_U_iso_or_equiv
_atom_site_adp_type
_atom_site_occupancy
_atom_site_symmetry_multiplicity
_atom_site_calc_flag
_atom_site_refinement_flags
Hf1 Hf 0.09254(2) 0.420668(17) 0.21912(3) 0.01383(11) Uani 1 1 d .
Hf2 Hf -0.04037(2) 0.353674(17) 0.34997(3) 0.01371(11) Uani 1 1 d .
P1 P 0.23958(15) 0.40288(11) 0.2600(2) 0.0189(6) Uani 1 1 d .
P2 P -0.07250(14) 0.23715(11) 0.32888(18) 0.0152(5) Uani 1 1 d .
C1 C 0.0121(6) 0.3373(4) 0.1885(7) 0.018(2) Uani 1 1 d .
C2 C 0.0002(6) 0.3760(4) 0.1018(7) 0.020(2) Uani 1 1 d .
H2 H -0.0464 0.3964 0.0875 0.025 Uiso 1 1 calc R
C3 C 0.0676(6) 0.3803(4) 0.0387(7) 0.021(2) Uani 1 1 d .
H3 H 0.0736 0.4040 -0.0224 0.025 Uiso 1 1 calc R
C4 C 0.1230(6) 0.3432(4) 0.0837(7) 0.024(2) Uani 1 1 d .
H4 H 0.1739 0.3374 0.0595 0.029 Uiso 1 1 calc R
C5 C 0.0891(5) 0.3157(4) 0.1721(7) 0.017(2) Uani 1 1 d .
H5 H 0.1139 0.2868 0.2149 0.020 Uiso 1 1 calc R
C6 C 0.0282(5) 0.5137(4) 0.1598(8) 0.020(2) Uani 1 1 d .
H6 H -0.0165 0.5089 0.1183 0.024 Uiso 1 1 calc R
C7 C 0.1044(6) 0.5192(4) 0.1232(8) 0.023(2) Uani 1 1 d .
H7 H 0.1198 0.5187 0.0522 0.028 Uiso 1 1 calc R
C8 C 0.1528(6) 0.5254(4) 0.2088(7) 0.019(2) Uani 1 1 d .
H8 H 0.2068 0.5306 0.2063 0.023 Uiso 1 1 calc R
C9 C 0.1085(6) 0.5228(4) 0.2985(8) 0.023(2) Uani 1 1 d .
H9 H 0.1275 0.5248 0.3678 0.028 Uiso 1 1 calc R
C10 C 0.0312(6) 0.5167(4) 0.2709(8) 0.024(2) Uani 1 1 d .
H10 H -0.0111 0.5149 0.3173 0.029 Uiso 1 1 calc R
C11 C 0.0858(5) 0.3853(4) 0.3859(7) 0.016(2) Uani 1 1 d .
C12 C 0.0386(6) 0.4115(4) 0.4673(7) 0.019(2) Uani 1 1 d .
H12 H 0.0297 0.4534 0.4747 0.023 Uiso 1 1 calc R
C13 C 0.0080(6) 0.3682(4) 0.5330(7) 0.021(2) Uani 1 1 d .
H13 H -0.0254 0.3756 0.5899 0.025 Uiso 1 1 calc R
C14 C 0.0348(5) 0.3117(4) 0.5013(7) 0.016(2) Uani 1 1 d .
H14 H 0.0231 0.2738 0.5318 0.019 Uiso 1 1 calc R
C15 C 0.0823(5) 0.3225(4) 0.4153(7) 0.013(2) Uani 1 1 d .
H15 H 0.1095 0.2917 0.3799 0.016 Uiso 1 1 calc R
C16 C -0.1314(6) 0.4349(4) 0.3883(8) 0.026(3) Uani 1 1 d .
H16 H -0.1129 0.4670 0.4302 0.031 Uiso 1 1 calc R
C17 C -0.1265(5) 0.4313(4) 0.2787(7) 0.018(2) Uani 1 1 d .
H17 H -0.1047 0.4604 0.2334 0.021 Uiso 1 1 calc R
C18 C -0.1607(5) 0.3751(4) 0.2486(7) 0.020(2) Uani 1 1 d .
H18 H -0.1654 0.3598 0.1797 0.024 Uiso 1 1 calc R
C19 C -0.1857(5) 0.3473(4) 0.3398(7) 0.022(2) Uani 1 1 d .
H19 H -0.2108 0.3095 0.3436 0.026 Uiso 1 1 calc R
C20 C -0.1678(5) 0.3839(4) 0.4241(8) 0.023(2) Uani 1 1 d .
H20 H -0.1788 0.3751 0.4950 0.028 Uiso 1 1 calc R
C21 C 0.2754(6) 0.4493(4) 0.3678(7) 0.024(2) Uani 1 1 d .
H21A H 0.2484 0.4385 0.4321 0.036 Uiso 1 1 calc R
H21B H 0.2664 0.4919 0.3521 0.036 Uiso 1 1 calc R
H21C H 0.3304 0.4424 0.3767 0.036 Uiso 1 1 calc R
C22 C 0.3113(6) 0.4137(5) 0.1587(9) 0.033(3) Uani 1 1 d .
H22A H 0.3624 0.4136 0.1901 0.049 Uiso 1 1 calc R
H22B H 0.3025 0.4523 0.1239 0.049 Uiso 1 1 calc R
H22C H 0.3076 0.3811 0.1076 0.049 Uiso 1 1 calc R
C23 C 0.2665(6) 0.3282(4) 0.3046(9) 0.033(3) Uani 1 1 d .
H23A H 0.2598 0.2992 0.2477 0.050 Uiso 1 1 calc R
H23B H 0.2340 0.3166 0.3636 0.050 Uiso 1 1 calc R
H23C H 0.3202 0.3284 0.3267 0.050 Uiso 1 1 calc R
C24 C -0.1293(6) 0.2166(4) 0.2141(7) 0.021(2) Uani 1 1 d .
H24A H -0.1002 0.2260 0.1508 0.031 Uiso 1 1 calc R
H24B H -0.1772 0.2395 0.2141 0.031 Uiso 1 1 calc R
H24C H -0.1407 0.1735 0.2160 0.031 Uiso 1 1 calc R
C25 C -0.1245(6) 0.2000(4) 0.4336(7) 0.021(2) Uani 1 1 d .
H25A H -0.1403 0.1598 0.4107 0.031 Uiso 1 1 calc R
H25B H -0.1698 0.2238 0.4516 0.031 Uiso 1 1 calc R
H25C H -0.0912 0.1964 0.4948 0.031 Uiso 1 1 calc R
C26 C 0.0089(6) 0.1878(4) 0.3113(7) 0.021(2) Uani 1 1 d .
H26A H 0.0419 0.1898 0.3730 0.032 Uiso 1 1 calc R
H26B H 0.0380 0.2005 0.2498 0.032 Uiso 1 1 calc R
H26C H -0.0091 0.1464 0.3016 0.032 Uiso 1 1 calc R

loop_
_atom_site_aniso_label
_atom_site_aniso_U_11
_atom_site_aniso_U_22
_atom_site_aniso_U_33
_atom_site_aniso_U_23
_atom_site_aniso_U_13
_atom_site_aniso_U_12
Hf1 0.0151(2) 0.0127(2) 0.0137(2) 0.00065(16) -0.00068(17) -0.00065(17)
Hf2 0.0134(2) 0.0135(2) 0.0141(2) 0.00008(17) -0.00035(17) 0.00025(17)
P1 0.0171(14) 0.0150(13) 0.0246(14) 0.0033(10) 0.0001(11) -0.0021(11)
P2 0.0143(13) 0.0172(13) 0.0143(12) 0.0019(10) -0.0001(10) -0.0024(10)
C1 0.030(6) 0.015(5) 0.008(5) 0.005(4) 0.000(4) -0.003(4)
C2 0.020(6) 0.013(5) 0.028(6) -0.007(4) -0.009(5) 0.001(4)
C3 0.024(6) 0.022(6) 0.016(5) 0.002(4) -0.003(4) -0.010(5)
C4 0.031(6) 0.021(6) 0.020(5) -0.014(4) -0.001(5) -0.012(5)
C5 0.020(5) 0.025(5) 0.007(4) 0.001(4) 0.000(4) -0.002(4)
C6 0.017(6) 0.014(5) 0.029(6) 0.007(4) -0.002(5) 0.002(4)
C7 0.034(7) 0.012(5) 0.023(5) 0.006(4) 0.004(5) 0.004(5)
C8 0.026(6) 0.013(5) 0.019(5) 0.000(4) -0.002(4) 0.001(4)
C9 0.033(7) 0.015(5) 0.022(6) 0.001(4) -0.003(5) 0.005(5)
C10 0.031(6) 0.016(5) 0.025(6) 0.004(4) 0.005(5) 0.003(5)
C11 0.011(5) 0.022(5) 0.015(5) -0.003(4) -0.005(4) 0.004(4)
C12 0.027(6) 0.013(5) 0.017(5) -0.003(4) -0.006(4) 0.004(4)
C13 0.024(6) 0.024(6) 0.015(5) 0.002(4) -0.005(4) 0.000(5)
C14 0.011(5) 0.014(5) 0.023(5) 0.000(4) 0.002(4) -0.005(4)
C15 0.011(5) 0.016(5) 0.012(5) -0.009(4) 0.002(4) -0.001(4)
C16 0.016(6) 0.025(6) 0.037(6) -0.013(5) -0.001(5) 0.008(5)
C17 0.010(5) 0.020(5) 0.023(5) 0.001(4) 0.003(4) 0.002(4)
C18 0.014(5) 0.027(6) 0.018(5) -0.004(4) -0.007(4) -0.001(4)
C19 0.013(5) 0.023(5) 0.030(6) 0.002(5) -0.005(5) -0.003(4)
C20 0.015(6) 0.024(6) 0.031(6) 0.011(5) 0.003(5) 0.006(4)
C21 0.025(6) 0.031(6) 0.017(5) 0.004(5) -0.008(4) -0.007(5)
C22 0.026(6) 0.029(6) 0.043(7) -0.001(5) 0.002(5) -0.001(5)
C23 0.021(6) 0.025(6) 0.054(8) 0.017(5) -0.003(5) 0.003(5)
C24 0.023(6) 0.021(5) 0.018(5) 0.004(4) 0.000(5) -0.007(4)
C25 0.029(6) 0.016(5) 0.018(5) 0.001(4) 0.006(5) 0.004(4)
C26 0.021(6) 0.018(5) 0.025(6) 0.000(4) 0.003(4) -0.003(4)

loop_
_atom_type_symbol
_atom_type_description
_atom_type_scat_dispersion_real
_atom_type_scat_dispersion_imag
_atom_type_scat_source
C C 0.0033 0.0016 'International Tables Vol C Tables 4.2.6.8 and 6.1.1.4'
H H 0.0000 0.0000 'International Tables Vol C Tables 4.2.6.8 and 6.1.1.4'
P P 0.1023 0.0942 'International Tables Vol C Tables 4.2.6.8 and 6.1.1.4'
Hf Hf -0.5830 6.1852 'International Tables Vol C Tables 4.2.6.8 and 6.1.1.4'

loop_
_geom_angle_atom_site_label_1
_geom_angle_atom_site_label_2
_geom_angle_atom_site_label_3
_geom_angle
C11 Hf1 C1 81.7(3)
C11 Hf1 C5 84.3(3)
C1 Hf1 C5 35.2(3)
C11 Hf1 C2 114.1(3)
C1 Hf1 C2 34.6(3)
C5 Hf1 C2 55.3(3)
C11 Hf1 C6 123.6(3)
C1 Hf1 C6 109.5(3)
C5 Hf1 C6 136.1(3)
C2 Hf1 C6 81.3(3)
C11 Hf1 C10 91.3(3)
C1 Hf1 C10 117.6(3)
C5 Hf1 C10 152.8(3)
C2 Hf1 C10 103.4(3)
C6 Hf1 C10 33.5(3)
C11 Hf1 C9 86.3(3)
C1 Hf1 C9 147.8(3)
C5 Hf1 C9 169.1(3)
C2 Hf1 C9 134.4(3)
C6 Hf1 C9 54.4(3)
C10 Hf1 C9 32.7(3)
C11 Hf1 C4 115.1(3)
C1 Hf1 C4 58.0(3)
C5 Hf1 C4 33.5(3)
C2 Hf1 C4 55.1(3)
C6 Hf1 C4 117.2(3)
C10 Hf1 C4 150.5(3)
C9 Hf1 C4 151.9(3)
C11 Hf1 C7 139.6(3)
C1 Hf1 C7 130.6(3)
C5 Hf1 C7 136.1(3)
C2 Hf1 C7 96.1(3)
C6 Hf1 C7 33.0(3)
C10 Hf1 C7 54.4(3)
C9 Hf1 C7 53.3(3)
C4 Hf1 C7 104.0(3)
C11 Hf1 C3 136.8(3)
C1 Hf1 C3 57.6(3)
C5 Hf1 C3 54.6(3)
C2 Hf1 C3 33.6(3)
C6 Hf1 C3 86.3(3)
C10 Hf1 C3 118.6(3)
C9 Hf1 C3 135.7(3)
C4 Hf1 C3 32.3(3)
C7 Hf1 C3 82.8(3)
C11 Hf1 C8 112.5(3)
C1 Hf1 C8 162.1(3)
C5 Hf1 C8 151.4(3)
C2 Hf1 C8 128.0(3)
C6 Hf1 C8 53.9(3)
C10 Hf1 C8 53.7(3)
C9 Hf1 C8 31.8(3)
C4 Hf1 C8 120.2(3)
C7 Hf1 C8 31.8(3)
C3 Hf1 C8 110.3(3)
C11 Hf1 P1 79.2(2)
C1 Hf1 P1 119.5(2)
C5 Hf1 P1 85.9(2)
C2 Hf1 P1 135.0(2)
C6 Hf1 P1 128.8(2)
C10 Hf1 P1 119.6(2)
C9 Hf1 P1 87.0(2)
C4 Hf1 P1 80.1(2)
C7 Hf1 P1 98.4(2)
C3 Hf1 P1 107.2(2)
C8 Hf1 P1 75.4(2)
C1 Hf2 C11 81.4(3)
C1 Hf2 C15 85.0(3)
C11 Hf2 C15 35.4(3)
C1 Hf2 C12 114.8(3)
C11 Hf2 C12 35.4(3)
C15 Hf2 C12 54.9(3)
C1 Hf2 C16 123.8(3)
C11 Hf2 C16 110.3(3)
C15 Hf2 C16 136.0(3)
C12 Hf2 C16 81.6(3)
C1 Hf2 C17 91.1(3)
C11 Hf2 C17 115.7(3)
C15 Hf2 C17 151.1(3)
C12 Hf2 C17 102.0(3)
C16 Hf2 C17 33.3(3)
C1 Hf2 C20 137.6(3)
C11 Hf2 C20 132.4(3)
C15 Hf2 C20 137.3(3)
C12 Hf2 C20 97.3(3)
C16 Hf2 C20 32.2(3)
C17 Hf2 C20 54.0(3)
C1 Hf2 C13 136.8(3)
C11 Hf2 C13 57.7(3)
C15 Hf2 C13 54.0(3)
C12 Hf2 C13 32.6(3)
C16 Hf2 C13 86.4(3)
C17 Hf2 C13 117.5(3)
C20 Hf2 C13 84.8(3)
C1 Hf2 C18 84.1(3)
C11 Hf2 C18 145.6(3)
C15 Hf2 C18 168.4(3)
C12 Hf2 C18 134.4(3)
C16 Hf2 C18 54.8(3)
C17 Hf2 C18 33.5(3)
C20 Hf2 C18 53.5(3)
C13 Hf2 C18 137.6(3)
C1 Hf2 C14 115.4(3)
C11 Hf2 C14 58.2(3)
C15 Hf2 C14 32.9(3)
C12 Hf2 C14 54.5(3)
C16 Hf2 C14 117.1(3)
C17 Hf2 C14 149.5(3)
C20 Hf2 C14 105.6(3)
C13 Hf2 C14 32.3(3)
C18 Hf2 C14 154.4(3)
C1 Hf2 C19 110.1(3)
C11 Hf2 C19 163.4(3)
C15 Hf2 C19 153.0(3)
C12 Hf2 C19 129.2(3)
C16 Hf2 C19 53.5(3)
C17 Hf2 C19 53.9(3)
C20 Hf2 C19 31.9(3)
C13 Hf2 C19 113.0(3)
C18 Hf2 C19 31.9(3)
C14 Hf2 C19 122.6(3)
C1 Hf2 P2 80.7(2)
C11 Hf2 P2 120.4(2)
C15 Hf2 P2 86.8(2)
C12 Hf2 P2 134.5(2)
C16 Hf2 P2 126.8(3)
C17 Hf2 P2 120.9(2)
C20 Hf2 P2 96.4(2)
C13 Hf2 P2 106.9(2)
C18 Hf2 P2 87.4(2)
C14 Hf2 P2 80.1(2)
C19 Hf2 P2 74.4(2)
C23 P1 C22 99.7(5)
C23 P1 C21 100.8(5)
C22 P1 C21 103.2(5)
C23 P1 Hf1 116.7(4)
C22 P1 Hf1 120.4(4)
C21 P1 Hf1 113.3(3)
C26 P2 C25 102.1(4)
C26 P2 C24 100.0(5)
C25 P2 C24 102.1(4)
C26 P2 Hf2 115.9(3)
C25 P2 Hf2 118.1(3)
C24 P2 Hf2 115.9(3)
C2 C1 C5 102.9(8)
C2 C1 Hf2 123.5(7)
C5 C1 Hf2 123.9(6)
C2 C1 Hf1 75.1(5)
C5 C1 Hf1 74.4(5)
Hf2 C1 Hf1 87.9(3)
C1 C2 C3 111.3(9)
C1 C2 Hf1 70.3(5)
C3 C2 Hf1 77.1(5)
C4 C3 C2 107.3(9)
C4 C3 Hf1 73.2(5)
C2 C3 Hf1 69.3(5)
C3 C4 C5 107.2(9)
C3 C4 Hf1 74.5(6)
C5 C4 Hf1 69.7(5)
C4 C5 C1 111.2(8)
C4 C5 Hf1 76.9(5)
C1 C5 Hf1 70.4(5)
C7 C6 C10 107.0(9)
C7 C6 Hf1 75.3(5)
C10 C6 Hf1 73.4(5)
C8 C7 C6 108.6(9)
C8 C7 Hf1 75.6(5)
C6 C7 Hf1 71.7(5)
C9 C8 C7 108.1(9)
C9 C8 Hf1 71.9(5)
C7 C8 Hf1 72.5(5)
C8 C9 C10 109.4(9)
C8 C9 Hf1 76.3(5)
C10 C9 Hf1 72.7(5)
C9 C10 C6 107.0(9)
C9 C10 Hf1 74.6(6)
C6 C10 Hf1 73.0(5)
C15 C11 C12 100.0(8)
C15 C11 Hf1 125.4(6)
C12 C11 Hf1 124.5(6)
C15 C11 Hf2 74.0(5)
C12 C11 Hf2 74.3(5)
Hf1 C11 Hf2 88.1(3)
C13 C12 C11 112.2(8)
C13 C12 Hf2 77.9(6)
C11 C12 Hf2 70.3(5)
C12 C13 C14 108.5(9)
C12 C13 Hf2 69.6(5)
C14 C13 Hf2 74.1(5)
C13 C14 C15 105.8(8)
C13 C14 Hf2 73.6(5)
C15 C14 Hf2 68.8(5)
C14 C15 C11 113.3(8)
C14 C15 Hf2 78.2(5)
C11 C15 Hf2 70.7(5)
C20 C16 C17 108.2(9)
C20 C16 Hf2 76.1(6)
C17 C16 Hf2 73.7(5)
C16 C17 C18 107.0(9)
C16 C17 Hf2 73.0(5)
C18 C17 Hf2 75.3(5)
C19 C18 C17 106.8(8)
C19 C18 Hf2 75.1(5)
C17 C18 Hf2 71.2(5)
C20 C19 C18 109.0(9)
C20 C19 Hf2 72.7(6)
C18 C19 Hf2 72.9(5)
C16 C20 C19 109.0(9)
C16 C20 Hf2 71.7(6)
C19 C20 Hf2 75.4(6)

loop_
_geom_bond_atom_site_label_1
_geom_bond_atom_site_label_2
_geom_bond_distance
Hf1 C11 2.283(9)
Hf1 C1 2.358(9)
Hf1 C5 2.411(9)
Hf1 C2 2.420(9)
Hf1 C6 2.474(9)
Hf1 C10 2.479(9)
Hf1 C9 2.504(9)
Hf1 C4 2.504(9)
Hf1 C7 2.520(9)
Hf1 C3 2.521(9)
Hf1 C8 2.559(9)
Hf1 P1 2.652(3)
Hf2 C1 2.294(9)
Hf2 C11 2.359(9)
Hf2 C15 2.403(9)
Hf2 C12 2.412(9)
Hf2 C16 2.457(9)
Hf2 C17 2.465(9)
Hf2 C20 2.512(10)
Hf2 C13 2.517(9)
Hf2 C18 2.518(9)
Hf2 C14 2.523(9)
Hf2 C19 2.546(9)
Hf2 P2 2.664(3)
P1 C23 1.819(10)
P1 C22 1.821(11)
P1 C21 1.836(9)
P2 C26 1.810(10)
P2 C25 1.820(9)
P2 C24 1.833(9)
C1 C2 1.422(12)
C1 C5 1.444(13)
C2 C3 1.432(13)
C3 C4 1.396(14)
C4 C5 1.418(13)
C6 C7 1.417(13)
C6 C10 1.429(13)
C7 C8 1.394(13)
C8 C9 1.389(13)
C9 C10 1.402(14)
C11 C15 1.447(13)
C11 C12 1.453(12)
C12 C13 1.385(13)
C13 C14 1.400(13)
C14 C15 1.401(12)
C16 C20 1.379(13)
C16 C17 1.411(14)
C17 C18 1.438(13)
C18 C19 1.393(13)
C19 C20 1.389(13)

loop_
_geom_torsion_atom_site_label_1
_geom_torsion_atom_site_label_2
_geom_torsion_atom_site_label_3
_geom_torsion_atom_site_label_4
_geom_torsion
C11 Hf1 P1 C23 54.3(5)
C1 Hf1 P1 C23 -19.6(5)
C5 Hf1 P1 C23 -30.7(5)
C2 Hf1 P1 C23 -59.2(6)
C6 Hf1 P1 C23 178.9(5)
C10 Hf1 P1 C23 139.6(5)
C9 Hf1 P1 C23 141.1(5)
C4 Hf1 P1 C23 -63.9(5)
C7 Hf1 P1 C23 -166.7(5)
C3 Hf1 P1 C23 -81.7(5)
C8 Hf1 P1 C23 171.2(5)
C11 Hf1 P1 C22 175.1(5)
C1 Hf1 P1 C22 101.2(5)
C5 Hf1 P1 C22 90.2(5)
C2 Hf1 P1 C22 61.7(5)
C6 Hf1 P1 C22 -60.2(5)
C10 Hf1 P1 C22 -99.6(5)
C9 Hf1 P1 C22 -98.1(5)
C4 Hf1 P1 C22 56.9(5)
C7 Hf1 P1 C22 -45.9(5)
C3 Hf1 P1 C22 39.1(5)
C8 Hf1 P1 C22 -68.0(5)
C11 Hf1 P1 C21 -62.2(4)
C1 Hf1 P1 C21 -136.0(4)
C5 Hf1 P1 C21 -147.1(4)
C2 Hf1 P1 C21 -175.6(5)
C6 Hf1 P1 C21 62.5(5)
C10 Hf1 P1 C21 23.2(4)
C9 Hf1 P1 C21 24.7(4)
C4 Hf1 P1 C21 179.7(4)
C7 Hf1 P1 C21 76.9(4)
C3 Hf1 P1 C21 161.9(4)
C8 Hf1 P1 C21 54.8(4)
C1 Hf2 P2 C26 59.4(4)
C11 Hf2 P2 C26 -14.8(4)
C15 Hf2 P2 C26 -26.1(4)
C12 Hf2 P2 C26 -56.4(5)
C16 Hf2 P2 C26 -175.1(5)
C17 Hf2 P2 C26 145.1(4)
C20 Hf2 P2 C26 -163.3(4)
C13 Hf2 P2 C26 -76.8(4)
C18 Hf2 P2 C26 143.8(4)
C14 Hf2 P2 C26 -58.6(4)
C19 Hf2 P2 C26 173.4(4)
C1 Hf2 P2 C25 -179.1(5)
C11 Hf2 P2 C25 106.7(4)
C15 Hf2 P2 C25 95.4(4)
C12 Hf2 P2 C25 65.1(5)
C16 Hf2 P2 C25 -53.6(5)
C17 Hf2 P2 C25 -93.4(5)
C20 Hf2 P2 C25 -41.8(4)
C13 Hf2 P2 C25 44.7(5)
C18 Hf2 P2 C25 -94.7(4)
C14 Hf2 P2 C25 62.9(4)
C19 Hf2 P2 C25 -65.1(4)
C1 Hf2 P2 C24 -57.4(4)
C11 Hf2 P2 C24 -131.6(4)
C15 Hf2 P2 C24 -142.9(4)
C12 Hf2 P2 C24 -173.2(5)
C16 Hf2 P2 C24 68.1(5)
C17 Hf2 P2 C24 28.3(4)
C20 Hf2 P2 C24 79.9(4)
C13 Hf2 P2 C24 166.4(4)
C18 Hf2 P2 C24 27.0(4)
C14 Hf2 P2 C24 -175.4(4)
C19 Hf2 P2 C24 56.6(4)
C11 Hf2 C1 C2 -103.5(8)
C15 Hf2 C1 C2 -138.9(8)
C12 Hf2 C1 C2 -91.4(8)
C16 Hf2 C1 C2 5.2(10)
C17 Hf2 C1 C2 12.4(8)
C20 Hf2 C1 C2 44.2(10)
C13 Hf2 C1 C2 -121.6(8)
C18 Hf2 C1 C2 45.2(8)
C14 Hf2 C1 C2 -152.1(7)
C19 Hf2 C1 C2 64.1(8)
P2 Hf2 C1 C2 133.6(8)
C11 Hf2 C1 C5 36.6(8)
C15 Hf2 C1 C5 1.2(8)
C12 Hf2 C1 C5 48.7(8)
C16 Hf2 C1 C5 145.3(7)
C17 Hf2 C1 C5 152.5(8)
C20 Hf2 C1 C5 -175.7(6)
C13 Hf2 C1 C5 18.4(10)
C18 Hf2 C1 C5 -174.7(8)
C14 Hf2 C1 C5 -12.0(9)
C19 Hf2 C1 C5 -155.8(7)
P2 Hf2 C1 C5 -86.4(7)
C11 Hf2 C1 Hf1 -33.0(3)
C15 Hf2 C1 Hf1 -68.4(3)
C12 Hf2 C1 Hf1 -20.9(4)
C16 Hf2 C1 Hf1 75.7(4)
C17 Hf2 C1 Hf1 82.9(3)
C20 Hf2 C1 Hf1 114.7(4)
C13 Hf2 C1 Hf1 -51.1(5)
C18 Hf2 C1 Hf1 115.7(3)
C14 Hf2 C1 Hf1 -81.6(3)
C19 Hf2 C1 Hf1 134.6(3)
P2 Hf2 C1 Hf1 -155.9(3)
C11 Hf1 C1 C2 159.8(6)
C5 Hf1 C1 C2 -108.3(8)
C6 Hf1 C1 C2 37.1(6)
C10 Hf1 C1 C2 72.7(6)
C9 Hf1 C1 C2 90.5(7)
C4 Hf1 C1 C2 -73.5(6)
C7 Hf1 C1 C2 7.3(7)
C3 Hf1 C1 C2 -35.2(5)
C8 Hf1 C1 C2 16.3(13)
P1 Hf1 C1 C2 -127.7(5)
C11 Hf1 C1 C5 -91.9(5)
C2 Hf1 C1 C5 108.3(8)
C6 Hf1 C1 C5 145.4(5)
C10 Hf1 C1 C5 -179.0(5)
C9 Hf1 C1 C5 -161.2(6)
C4 Hf1 C1 C5 34.8(5)
C7 Hf1 C1 C5 115.6(5)
C3 Hf1 C1 C5 73.1(5)
C8 Hf1 C1 C5 124.6(10)
P1 Hf1 C1 C5 -19.3(5)
C11 Hf1 C1 Hf2 34.2(3)
C5 Hf1 C1 Hf2 126.1(6)
C2 Hf1 C1 Hf2 -125.6(7)
C6 Hf1 C1 Hf2 -88.5(3)
C10 Hf1 C1 Hf2 -52.9(4)
C9 Hf1 C1 Hf2 -35.1(7)
C4 Hf1 C1 Hf2 160.9(5)
C7 Hf1 C1 Hf2 -118.3(4)
C3 Hf1 C1 Hf2 -160.8(5)
C8 Hf1 C1 Hf2 -109.3(9)
P1 Hf1 C1 Hf2 106.7(2)
C5 C1 C2 C3 -2.9(10)
Hf2 C1 C2 C3 143.9(7)
Hf1 C1 C2 C3 66.8(7)
C5 C1 C2 Hf1 -69.7(6)
Hf2 C1 C2 Hf1 77.1(6)
C11 Hf1 C2 C1 -22.0(7)
C5 Hf1 C2 C1 41.8(5)
C6 Hf1 C2 C1 -144.9(6)
C10 Hf1 C2 C1 -119.6(6)
C9 Hf1 C2 C1 -131.8(6)
C4 Hf1 C2 C1 82.8(6)
C7 Hf1 C2 C1 -174.4(6)
C3 Hf1 C2 C1 118.5(8)
C8 Hf1 C2 C1 -173.7(5)
P1 Hf1 C2 C1 77.1(6)
C11 Hf1 C2 C3 -140.5(5)
C1 Hf1 C2 C3 -118.5(8)
C5 Hf1 C2 C3 -76.7(6)
C6 Hf1 C2 C3 96.6(6)
C10 Hf1 C2 C3 121.9(6)
C9 Hf1 C2 C3 109.7(6)
C4 Hf1 C2 C3 -35.7(5)
C7 Hf1 C2 C3 67.1(6)
C8 Hf1 C2 C3 67.8(7)
P1 Hf1 C2 C3 -41.4(7)
C1 C2 C3 C4 1.2(11)
Hf1 C2 C3 C4 63.8(6)
C1 C2 C3 Hf1 -62.6(7)
C11 Hf1 C3 C4 -58.3(7)
C1 Hf1 C3 C4 -80.2(6)
C5 Hf1 C3 C4 -37.6(6)
C2 Hf1 C3 C4 -116.4(8)
C6 Hf1 C3 C4 163.8(6)
C10 Hf1 C3 C4 173.5(6)
C9 Hf1 C3 C4 138.0(6)
C7 Hf1 C3 C4 130.9(6)
C8 Hf1 C3 C4 114.6(6)
P1 Hf1 C3 C4 34.3(6)
C11 Hf1 C3 C2 58.2(7)
C1 Hf1 C3 C2 36.2(5)
C5 Hf1 C3 C2 78.8(6)
C6 Hf1 C3 C2 -79.7(6)
C10 Hf1 C3 C2 -70.0(6)
C9 Hf1 C3 C2 -105.5(6)
C4 Hf1 C3 C2 116.4(8)
C7 Hf1 C3 C2 -112.6(6)
C8 Hf1 C3 C2 -128.9(6)
P1 Hf1 C3 C2 150.7(5)
C2 C3 C4 C5 1.1(10)
Hf1 C3 C4 C5 62.4(6)
C2 C3 C4 Hf1 -61.3(6)
C11 Hf1 C4 C3 140.0(6)
C1 Hf1 C4 C3 78.8(6)
C5 Hf1 C4 C3 115.5(9)
C2 Hf1 C4 C3 37.2(6)
C6 Hf1 C4 C3 -18.2(7)
C10 Hf1 C4 C3 -11.6(10)
C9 Hf1 C4 C3 -83.0(9)
C7 Hf1 C4 C3 -50.6(6)
C8 Hf1 C4 C3 -80.3(6)
P1 Hf1 C4 C3 -146.9(6)
C11 Hf1 C4 C5 24.5(7)
C1 Hf1 C4 C5 -36.7(5)
C2 Hf1 C4 C5 -78.3(6)
C6 Hf1 C4 C5 -133.7(6)
C10 Hf1 C4 C5 -127.1(7)
C9 Hf1 C4 C5 161.5(6)
C7 Hf1 C4 C5 -166.1(6)
C3 Hf1 C4 C5 -115.5(9)
C8 Hf1 C4 C5 164.2(5)
P1 Hf1 C4 C5 97.6(6)
C3 C4 C5 C1 -3.0(11)
Hf1 C4 C5 C1 62.6(7)
C3 C4 C5 Hf1 -65.6(6)
C2 C1 C5 C4 3.6(10)
Hf2 C1 C5 C4 -143.1(7)
Hf1 C1 C5 C4 -66.6(7)
C2 C1 C5 Hf1 70.2(6)
Hf2 C1 C5 Hf1 -76.5(6)
C11 Hf1 C5 C4 -157.8(6)
C1 Hf1 C5 C4 118.6(8)
C2 Hf1 C5 C4 77.6(6)
C6 Hf1 C5 C4 68.0(7)
C10 Hf1 C5 C4 120.6(8)
C9 Hf1 C5 C4 -127.5(16)
C7 Hf1 C5 C4 19.7(8)
C3 Hf1 C5 C4 36.2(6)
C8 Hf1 C5 C4 -29.5(10)
P1 Hf1 C5 C4 -78.2(6)
C11 Hf1 C5 C1 83.6(5)
C2 Hf1 C5 C1 -41.0(5)
C6 Hf1 C5 C1 -50.6(7)
C10 Hf1 C5 C1 2.0(9)
C9 Hf1 C5 C1 114.0(17)
C4 Hf1 C5 C1 -118.6(8)
C7 Hf1 C5 C1 -98.9(6)
C3 Hf1 C5 C1 -82.3(5)
C8 Hf1 C5 C1 -148.1(6)
P1 Hf1 C5 C1 163.2(5)
C11 Hf1 C6 C7 131.0(6)
C1 Hf1 C6 C7 -136.1(6)
C5 Hf1 C6 C7 -107.9(6)
C2 Hf1 C6 C7 -115.9(6)
C10 Hf1 C6 C7 113.1(9)
C9 Hf1 C6 C7 75.6(6)
C4 Hf1 C6 C7 -72.8(6)
C3 Hf1 C6 C7 -82.4(6)
C8 Hf1 C6 C7 36.1(5)
P1 Hf1 C6 C7 26.8(7)
C11 Hf1 C6 C10 17.9(7)
C1 Hf1 C6 C10 110.8(6)
C5 Hf1 C6 C10 139.0(6)
C2 Hf1 C6 C10 131.0(6)
C9 Hf1 C6 C10 -37.5(6)
C4 Hf1 C6 C10 174.1(6)
C7 Hf1 C6 C10 -113.1(9)
C3 Hf1 C6 C10 164.5(6)
C8 Hf1 C6 C10 -77.0(6)
P1 Hf1 C6 C10 -86.3(6)
C10 C6 C7 C8 -0.1(10)
Hf1 C6 C7 C8 -67.2(7)
C10 C6 C7 Hf1 67.2(6)
C11 Hf1 C7 C8 39.6(8)
C1 Hf1 C7 C8 174.8(5)
C5 Hf1 C7 C8 -136.6(6)
C2 Hf1 C7 C8 179.0(6)
C6 Hf1 C7 C8 115.5(9)
C10 Hf1 C7 C8 76.9(6)
C9 Hf1 C7 C8 36.1(6)
C4 Hf1 C7 C8 -125.5(6)
C3 Hf1 C7 C8 -150.1(6)
P1 Hf1 C7 C8 -43.7(6)
C11 Hf1 C7 C6 -75.9(7)
C1 Hf1 C7 C6 59.3(7)
C5 Hf1 C7 C6 107.9(6)
C2 Hf1 C7 C6 63.5(6)
C10 Hf1 C7 C6 -38.7(6)
C9 Hf1 C7 C6 -79.4(6)
C4 Hf1 C7 C6 118.9(6)
C3 Hf1 C7 C6 94.4(6)
C8 Hf1 C7 C6 -115.5(9)
P1 Hf1 C7 C6 -159.2(5)
C6 C7 C8 C9 1.1(10)
Hf1 C7 C8 C9 -63.5(6)
C6 C7 C8 Hf1 64.7(6)
C11 Hf1 C8 C9 -37.0(7)
C1 Hf1 C8 C9 103.5(11)
C5 Hf1 C8 C9 -159.3(6)
C2 Hf1 C8 C9 115.1(6)
C6 Hf1 C8 C9 79.0(6)
C10 Hf1 C8 C9 37.1(6)
C4 Hf1 C8 C9 -177.6(6)
C7 Hf1 C8 C9 116.4(9)
C3 Hf1 C8 C9 148.3(6)
P1 Hf1 C8 C9 -108.5(6)
C11 Hf1 C8 C7 -153.4(6)
C1 Hf1 C8 C7 -12.9(13)
C5 Hf1 C8 C7 84.3(8)
C2 Hf1 C8 C7 -1.3(7)
C6 Hf1 C8 C7 -37.4(6)
C10 Hf1 C8 C7 -79.3(6)
C9 Hf1 C8 C7 -116.4(9)
C4 Hf1 C8 C7 66.0(7)
C3 Hf1 C8 C7 31.8(7)
P1 Hf1 C8 C7 135.1(6)
C7 C8 C9 C10 -1.8(11)
Hf1 C8 C9 C10 -65.8(7)
C7 C8 C9 Hf1 64.0(6)
C11 Hf1 C9 C8 146.2(6)
C1 Hf1 C9 C8 -145.8(6)
C5 Hf1 C9 C8 115.9(17)
C2 Hf1 C9 C8 -93.2(7)
C6 Hf1 C9 C8 -77.2(6)
C10 Hf1 C9 C8 -115.7(9)
C4 Hf1 C9 C8 4.4(10)
C7 Hf1 C9 C8 -36.1(5)
C3 Hf1 C9 C8 -44.9(8)
P1 Hf1 C9 C8 66.7(6)
C11 Hf1 C9 C10 -98.1(6)
C1 Hf1 C9 C10 -30.1(9)
C5 Hf1 C9 C10 -128.4(16)
C2 Hf1 C9 C10 22.5(8)
C6 Hf1 C9 C10 38.5(5)
C4 Hf1 C9 C10 120.1(8)
C7 Hf1 C9 C10 79.6(6)
C3 Hf1 C9 C10 70.8(7)
C8 Hf1 C9 C10 115.7(9)
P1 Hf1 C9 C10 -177.5(6)
C8 C9 C10 C6 1.7(11)
Hf1 C9 C10 C6 -66.4(6)
C8 C9 C10 Hf1 68.1(7)
C7 C6 C10 C9 -1.0(10)
Hf1 C6 C10 C9 67.5(6)
C7 C6 C10 Hf1 -68.5(6)
C11 Hf1 C10 C9 81.2(6)
C1 Hf1 C10 C9 162.4(5)
C5 Hf1 C10 C9 161.1(6)
C2 Hf1 C10 C9 -163.7(6)
C6 Hf1 C10 C9 -113.6(8)
C4 Hf1 C10 C9 -124.3(7)
C7 Hf1 C10 C9 -75.7(6)
C3 Hf1 C10 C9 -131.3(6)
C8 Hf1 C10 C9 -36.1(5)
P1 Hf1 C10 C9 2.8(6)
C11 Hf1 C10 C6 -165.2(6)
C1 Hf1 C10 C6 -83.9(6)
C5 Hf1 C10 C6 -85.2(8)
C2 Hf1 C10 C6 -50.0(6)
C9 Hf1 C10 C6 113.6(8)
C4 Hf1 C10 C6 -10.7(10)
C7 Hf1 C10 C6 38.0(5)
C3 Hf1 C10 C6 -17.7(7)
C8 Hf1 C10 C6 77.5(6)
P1 Hf1 C10 C6 116.5(5)
C1 Hf1 C11 C15 35.7(8)
C5 Hf1 C11 C15 0.3(8)
C2 Hf1 C11 C15 48.1(8)
C6 Hf1 C11 C15 143.6(7)
C10 Hf1 C11 C15 153.4(8)
C9 Hf1 C11 C15 -174.3(8)
C4 Hf1 C11 C15 -13.0(9)
C7 Hf1 C11 C15 -177.1(7)
C3 Hf1 C11 C15 17.1(10)
C8 Hf1 C11 C15 -155.7(7)
P1 Hf1 C11 C15 -86.7(7)
C1 Hf1 C11 C12 -102.6(8)
C5 Hf1 C11 C12 -138.0(8)
C2 Hf1 C11 C12 -90.2(8)
C6 Hf1 C11 C12 5.4(9)
C10 Hf1 C11 C12 15.1(8)
C9 Hf1 C11 C12 47.5(8)
C4 Hf1 C11 C12 -151.3(7)
C7 Hf1 C11 C12 44.7(10)
C3 Hf1 C11 C12 -121.2(8)
C8 Hf1 C11 C12 66.0(8)
P1 Hf1 C11 C12 135.1(8)
C1 Hf1 C11 Hf2 -33.1(3)
C5 Hf1 C11 Hf2 -68.5(3)
C2 Hf1 C11 Hf2 -20.7(4)
C6 Hf1 C11 Hf2 74.8(4)
C10 Hf1 C11 Hf2 84.6(3)
C9 Hf1 C11 Hf2 116.9(3)
C4 Hf1 C11 Hf2 -81.8(4)
C7 Hf1 C11 Hf2 114.1(4)
C3 Hf1 C11 Hf2 -51.7(5)
C8 Hf1 C11 Hf2 135.5(3)
P1 Hf1 C11 Hf2 -155.5(3)
C1 Hf2 C11 C15 -93.5(5)
C12 Hf2 C11 C15 105.6(7)
C16 Hf2 C11 C15 143.5(5)
C17 Hf2 C11 C15 179.4(5)
C20 Hf2 C11 C15 115.7(5)
C13 Hf2 C11 C15 71.8(5)
C18 Hf2 C11 C15 -159.6(5)
C14 Hf2 C11 C15 33.6(5)
C19 Hf2 C11 C15 131.5(10)
P2 Hf2 C11 C15 -19.7(6)
C1 Hf2 C11 C12 160.9(6)
C15 Hf2 C11 C12 -105.6(7)
C16 Hf2 C11 C12 37.9(6)
C17 Hf2 C11 C12 73.8(6)
C20 Hf2 C11 C12 10.1(7)
C13 Hf2 C11 C12 -33.8(5)
C18 Hf2 C11 C12 94.8(7)
C14 Hf2 C11 C12 -72.0(5)
C19 Hf2 C11 C12 25.9(13)
P2 Hf2 C11 C12 -125.3(5)
C1 Hf2 C11 Hf1 34.2(3)
C15 Hf2 C11 Hf1 127.7(6)
C12 Hf2 C11 Hf1 -126.7(6)
C16 Hf2 C11 Hf1 -88.7(4)
C17 Hf2 C11 Hf1 -52.9(4)
C20 Hf2 C11 Hf1 -116.6(4)
C13 Hf2 C11 Hf1 -160.4(4)
C18 Hf2 C11 Hf1 -31.9(6)
C14 Hf2 C11 Hf1 161.3(4)
C19 Hf2 C11 Hf1 -100.7(11)
P2 Hf2 C11 Hf1 108.0(2)
C15 C11 C12 C13 -2.9(10)
Hf1 C11 C12 C13 143.7(7)
Hf2 C11 C12 C13 67.2(7)
C15 C11 C12 Hf2 -70.1(6)
Hf1 C11 C12 Hf2 76.5(6)
C1 Hf2 C12 C13 -140.1(6)
C11 Hf2 C12 C13 -119.2(8)
C15 Hf2 C12 C13 -76.3(6)
C16 Hf2 C12 C13 96.4(6)
C17 Hf2 C12 C13 122.9(6)
C20 Hf2 C12 C13 68.2(6)
C18 Hf2 C12 C13 112.8(6)
C14 Hf2 C12 C13 -35.7(5)
C19 Hf2 C12 C13 70.0(7)
P2 Hf2 C12 C13 -38.3(7)
C1 Hf2 C12 C11 -20.9(6)
C15 Hf2 C12 C11 42.9(5)
C16 Hf2 C12 C11 -144.3(6)
C17 Hf2 C12 C11 -117.8(5)
C20 Hf2 C12 C11 -172.5(5)
C13 Hf2 C12 C11 119.2(8)
C18 Hf2 C12 C11 -128.0(6)
C14 Hf2 C12 C11 83.6(6)
C19 Hf2 C12 C11 -170.7(5)
P2 Hf2 C12 C11 80.9(6)
C11 C12 C13 C14 1.8(11)
Hf2 C12 C13 C14 64.4(7)
C11 C12 C13 Hf2 -62.6(7)
C1 Hf2 C13 C12 58.2(7)
C11 Hf2 C13 C12 36.8(6)
C15 Hf2 C13 C12 79.6(6)
C16 Hf2 C13 C12 -80.1(6)
C17 Hf2 C13 C12 -67.7(6)
C20 Hf2 C13 C12 -112.3(6)
C18 Hf2 C13 C12 -102.3(7)
C14 Hf2 C13 C12 117.2(9)
C19 Hf2 C13 C12 -127.7(6)
P2 Hf2 C13 C12 152.5(5)
C1 Hf2 C13 C14 -59.1(7)
C11 Hf2 C13 C14 -80.5(6)
C15 Hf2 C13 C14 -37.7(5)
C12 Hf2 C13 C14 -117.2(9)
C16 Hf2 C13 C14 162.7(6)
C17 Hf2 C13 C14 175.0(5)
C20 Hf2 C13 C14 130.4(6)
C18 Hf2 C13 C14 140.5(6)
C19 Hf2 C13 C14 115.1(6)
P2 Hf2 C13 C14 35.3(6)
C12 C13 C14 C15 0.2(11)
Hf2 C13 C14 C15 61.7(6)
C12 C13 C14 Hf2 -61.5(7)
C1 Hf2 C14 C13 139.4(6)
C11 Hf2 C14 C13 78.7(6)
C15 Hf2 C14 C13 114.7(8)
C12 Hf2 C14 C13 36.0(6)
C16 Hf2 C14 C13 -19.5(7)
C17 Hf2 C14 C13 -8.7(9)
C20 Hf2 C14 C13 -51.9(6)
C18 Hf2 C14 C13 -83.9(9)
C19 Hf2 C14 C13 -81.7(6)
P2 Hf2 C14 C13 -145.9(6)
C1 Hf2 C14 C15 24.7(6)
C11 Hf2 C14 C15 -36.1(5)
C12 Hf2 C14 C15 -78.7(6)
C16 Hf2 C14 C15 -134.2(5)
C17 Hf2 C14 C15 -123.4(6)
C20 Hf2 C14 C15 -166.6(5)
C13 Hf2 C14 C15 -114.7(8)
C18 Hf2 C14 C15 161.4(7)
C19 Hf2 C14 C15 163.6(5)
P2 Hf2 C14 C15 99.4(5)
C13 C14 C15 C11 -2.2(11)
Hf2 C14 C15 C11 62.7(7)
C13 C14 C15 Hf2 -64.9(6)
C12 C11 C15 C14 3.1(10)
Hf1 C11 C15 C14 -143.0(7)
Hf2 C11 C15 C14 -67.2(7)
C12 C11 C15 Hf2 70.3(6)
Hf1 C11 C15 Hf2 -75.8(6)
C1 Hf2 C15 C14 -157.7(6)
C11 Hf2 C15 C14 120.1(8)
C12 Hf2 C15 C14 77.1(6)
C16 Hf2 C15 C14 66.8(7)
C17 Hf2 C15 C14 119.0(7)
C20 Hf2 C15 C14 19.2(7)
C13 Hf2 C15 C14 36.8(5)
C18 Hf2 C15 C14 -137.0(14)
C19 Hf2 C15 C14 -31.7(9)
P2 Hf2 C15 C14 -76.8(5)
C1 Hf2 C15 C11 82.2(5)
C12 Hf2 C15 C11 -43.0(5)
C16 Hf2 C15 C11 -53.3(7)
C17 Hf2 C15 C11 -1.1(9)
C20 Hf2 C15 C11 -101.0(6)
C13 Hf2 C15 C11 -83.3(5)
C18 Hf2 C15 C11 102.9(15)
C14 Hf2 C15 C11 -120.1(8)
C19 Hf2 C15 C11 -151.8(6)
P2 Hf2 C15 C11 163.1(5)
C1 Hf2 C16 C20 127.2(6)
C11 Hf2 C16 C20 -139.6(6)
C15 Hf2 C16 C20 -110.0(7)
C12 Hf2 C16 C20 -118.5(7)
C17 Hf2 C16 C20 114.1(9)
C13 Hf2 C16 C20 -86.1(6)
C18 Hf2 C16 C20 75.8(6)
C14 Hf2 C16 C20 -75.8(7)
C19 Hf2 C16 C20 36.1(6)
P2 Hf2 C16 C20 22.3(7)
C1 Hf2 C16 C17 13.1(7)
C11 Hf2 C16 C17 106.3(6)
C15 Hf2 C16 C17 135.9(6)
C12 Hf2 C16 C17 127.4(6)
C20 Hf2 C16 C17 -114.1(9)
C13 Hf2 C16 C17 159.8(6)
C18 Hf2 C16 C17 -38.3(5)
C14 Hf2 C16 C17 170.1(5)
C19 Hf2 C16 C17 -78.0(6)
P2 Hf2 C16 C17 -91.8(6)
C20 C16 C17 C18 -0.7(11)
Hf2 C16 C17 C18 68.2(6)
C20 C16 C17 Hf2 -68.9(7)
C1 Hf2 C17 C16 -169.1(6)
C11 Hf2 C17 C16 -88.1(6)
C15 Hf2 C17 C16 -87.4(8)
C12 Hf2 C17 C16 -53.5(6)
C20 Hf2 C17 C16 36.9(6)
C13 Hf2 C17 C16 -22.9(7)
C18 Hf2 C17 C16 113.4(8)
C14 Hf2 C17 C16 -17.6(9)
C19 Hf2 C17 C16 76.6(6)
P2 Hf2 C17 C16 111.0(5)
C1 Hf2 C17 C18 77.5(6)
C11 Hf2 C17 C18 158.5(5)
C15 Hf2 C17 C18 159.2(6)
C12 Hf2 C17 C18 -166.8(5)
C16 Hf2 C17 C18 -113.4(8)
C20 Hf2 C17 C18 -76.4(6)
C13 Hf2 C17 C18 -136.2(5)
C14 Hf2 C17 C18 -131.0(6)
C19 Hf2 C17 C18 -36.7(5)
P2 Hf2 C17 C18 -2.3(6)
C16 C17 C18 C19 0.7(11)
Hf2 C17 C18 C19 67.3(7)
C16 C17 C18 Hf2 -66.6(6)
C1 Hf2 C18 C19 144.9(6)
C11 Hf2 C18 C19 -149.7(6)
C15 Hf2 C18 C19 124.1(15)
C12 Hf2 C18 C19 -95.8(7)
C16 Hf2 C18 C19 -75.9(6)
C17 Hf2 C18 C19 -114.0(8)
C20 Hf2 C18 C19 -35.9(6)
C13 Hf2 C18 C19 -48.4(8)
C14 Hf2 C18 C19 3.5(10)
P2 Hf2 C18 C19 64.0(6)
C1 Hf2 C18 C17 -101.1(6)
C11 Hf2 C18 C17 -35.7(8)
C15 Hf2 C18 C17 -121.9(15)
C12 Hf2 C18 C17 18.2(7)
C16 Hf2 C18 C17 38.1(5)
C20 Hf2 C18 C17 78.1(6)
C13 Hf2 C18 C17 65.6(7)
C14 Hf2 C18 C17 117.5(8)
C19 Hf2 C18 C17 114.0(8)
P2 Hf2 C18 C17 178.0(5)
C17 C18 C19 C20 -0.4(11)
Hf2 C18 C19 C20 64.3(7)
C17 C18 C19 Hf2 -64.6(6)
C1 Hf2 C19 C20 -154.3(6)
C11 Hf2 C19 C20 -22.5(14)
C15 Hf2 C19 C20 84.8(9)
C12 Hf2 C19 C20 -3.4(7)
C16 Hf2 C19 C20 -36.5(6)
C17 Hf2 C19 C20 -78.2(6)
C13 Hf2 C19 C20 29.9(6)
C18 Hf2 C19 C20 -116.8(9)
C14 Hf2 C19 C20 65.0(6)
P2 Hf2 C19 C20 132.0(6)
C1 Hf2 C19 C18 -37.5(7)
C11 Hf2 C19 C18 94.4(12)
C15 Hf2 C19 C18 -158.4(6)
C12 Hf2 C19 C18 113.5(6)
C16 Hf2 C19 C18 80.3(6)
C17 Hf2 C19 C18 38.6(6)
C20 Hf2 C19 C18 116.8(9)
C13 Hf2 C19 C18 146.8(6)
C14 Hf2 C19 C18 -178.2(5)
P2 Hf2 C19 C18 -111.2(6)
C17 C16 C20 C19 0.5(11)
Hf2 C16 C20 C19 -66.7(7)
C17 C16 C20 Hf2 67.3(7)
C18 C19 C20 C16 -0.1(11)
Hf2 C19 C20 C16 64.3(7)
C18 C19 C20 Hf2 -64.4(7)
C1 Hf2 C20 C16 -79.0(8)
C11 Hf2 C20 C16 55.4(8)
C15 Hf2 C20 C16 105.6(7)
C12 Hf2 C20 C16 61.2(6)
C17 Hf2 C20 C16 -38.3(6)
C13 Hf2 C20 C16 91.4(6)
C18 Hf2 C20 C16 -80.2(7)
C14 Hf2 C20 C16 116.3(6)
C19 Hf2 C20 C16 -116.1(9)
P2 Hf2 C20 C16 -162.2(6)
C1 Hf2 C20 C19 37.1(8)
C11 Hf2 C20 C19 171.5(5)
C15 Hf2 C20 C19 -138.2(6)
C12 Hf2 C20 C19 177.4(6)
C16 Hf2 C20 C19 116.1(9)
C17 Hf2 C20 C19 77.8(6)
C13 Hf2 C20 C19 -152.5(6)
C18 Hf2 C20 C19 35.9(6)
C14 Hf2 C20 C19 -127.6(6)
P2 Hf2 C20 C19 -46.1(6)
